data_7106942
loop_
_publ_author_name
'Byeongno Lee'
'Seung Hee Kang'
'Donghyeon Kang'
'Kyu Hyung Lee'
'Jaeheung Cho'
'Wonwoo Nam'
'Oc Hee Han'
'Nam Hwi Hur'

_publ_section_title
;
 Isolation and structural characterization of the elusive 1 : 1 adduct of
 hydrazine and carbon dioxide
;
_journal_name_full Chem.Commun.
_journal_page_first 11219
_journal_paper_doi 10.1039/c1cc14542h
_journal_volume 47
_journal_year 2011
_chemical_formula_sum 'C H4 N2 O2'
_chemical_formula_weight 76.06
_chemical_name_systematic
;
?
;
_space_group_IT_number 19
_symmetry_cell_setting orthorhombic
_symmetry_space_group_name_Hall 'P 2ac 2ab'
_symmetry_space_group_name_H-M 'P 21 21 21'
_atom_sites_solution_hydrogens geom
_atom_sites_solution_primary direct
_atom_sites_solution_secondary difmap
_audit_creation_method SHELXL-97
_cell_angle_alpha 90.00
_cell_angle_beta 90.00
_cell_angle_gamma 90.00
_cell_formula_units_Z 4
_cell_length_a 4.6021(2)
_cell_length_b 7.3673(4)
_cell_length_c 8.6802(5)
_cell_measurement_reflns_used 1247
_cell_measurement_temperature 100(2)
_cell_measurement_theta_max 28.13
_cell_measurement_theta_min 3.63
_cell_volume 294.30(3)
_computing_cell_refinement 'Bruker SAINT'
_computing_data_collection 'Bruker APEX2'
_computing_data_reduction 'Bruker SAINT'
_computing_molecular_graphics 'Bruker SHELXTL'
_computing_publication_material 'Bruker SHELXTL'
_computing_structure_refinement 'SHELXL-97 (Sheldrick, 2008)'
_computing_structure_solution 'SHELXS-97 (Sheldrick, 2008)'
_diffrn_ambient_temperature 100(2)
_diffrn_measured_fraction_theta_full 0.992
_diffrn_measured_fraction_theta_max 0.992
_diffrn_measurement_device_type 'Bruker APEX-II CCD'
_diffrn_measurement_method '\f and \w scans'
_diffrn_radiation_monochromator graphite
_diffrn_radiation_source 'fine-focus sealed tube'
_diffrn_radiation_type MoK\a
_diffrn_radiation_wavelength 0.71073
_diffrn_reflns_av_R_equivalents 0.0185
_diffrn_reflns_av_sigmaI/netI 0.0222
_diffrn_reflns_limit_h_max 5
_diffrn_reflns_limit_h_min -5
_diffrn_reflns_limit_k_max 8
_diffrn_reflns_limit_k_min -8
_diffrn_reflns_limit_l_max 10
_diffrn_reflns_limit_l_min -10
_diffrn_reflns_number 1432
_diffrn_reflns_theta_full 25.97
_diffrn_reflns_theta_max 25.97
_diffrn_reflns_theta_min 3.63
_exptl_absorpt_coefficient_mu 0.161
_exptl_absorpt_correction_T_max 0.9686
_exptl_absorpt_correction_T_min 0.9686
_exptl_absorpt_correction_type none
_exptl_crystal_colour colourless
_exptl_crystal_density_diffrn 1.717
_exptl_crystal_density_method 'not measured'
_exptl_crystal_description Block
_exptl_crystal_F_000 160
_exptl_crystal_size_max 0.20
_exptl_crystal_size_mid 0.20
_exptl_crystal_size_min 0.20
_refine_diff_density_max 0.465
_refine_diff_density_min -0.653
_refine_diff_density_rms 0.102
_refine_ls_abs_structure_details 'Flack H D (1983), Acta Cryst. A39, 876-881'
_refine_ls_abs_structure_Flack 1(3)
_refine_ls_extinction_method none
_refine_ls_goodness_of_fit_ref 0.999
_refine_ls_hydrogen_treatment constr
_refine_ls_matrix_type full
_refine_ls_number_parameters 47
_refine_ls_number_reflns 569
_refine_ls_number_restraints 0
_refine_ls_restrained_S_all 0.999
_refine_ls_R_factor_all 0.0399
_refine_ls_R_factor_gt 0.0394
_refine_ls_shift/su_max 0.000
_refine_ls_shift/su_mean 0.000
_refine_ls_structure_factor_coef Fsqd
_refine_ls_weighting_details 'calc w=1/[\s^2^(Fo^2^)+(0.1194P)^2^+0.1856P] where P=(Fo^2^+2Fc^2^)/3'
_refine_ls_weighting_scheme calc
_refine_ls_wR_factor_gt 0.1413
_refine_ls_wR_factor_ref 0.1422
_reflns_number_gt 551
_reflns_number_total 569
_reflns_threshold_expression >2sigma(I)
_cod_data_source_file c1cc14542h.txt
_cod_data_source_block chem134
_cod_original_sg_symbol_H-M P2(1)2(1)2(1)
_cod_database_code 7106942

loop_
_symmetry_equiv_pos_as_xyz
'x, y, z'
'x+1/2, -y+1/2, -z'
'-x, y+1/2, -z+1/2'
'-x+1/2, -y, z+1/2'

loop_
_atom_site_label
_atom_site_type_symbol
_atom_site_fract_x
_atom_site_fract_y
_atom_site_fract_z
_atom_site_U_iso_or_equiv
_atom_site_adp_type
_atom_site_occupancy
_atom_site_symmetry_multiplicity
_atom_site_calc_flag
_atom_site_refinement_flags
O1 O 0.4594(4) 0.6199(2) 1.11481(19) 0.0145(5) Uani 1 1 d .
O2 O 0.1533(4) 0.4259(2) 0.99660(18) 0.0130(5) Uani 1 1 d .
N1 N 0.5441(5) 0.3455(3) 0.7881(2) 0.0117(5) Uani 1 1 d .
H1A H 0.5532 0.2457 0.8456 0.018 Uiso 1 1 calc R
H1B H 0.6833 0.3423 0.7170 0.018 Uiso 1 1 calc R
H1C H 0.3714 0.3514 0.7422 0.018 Uiso 1 1 calc R
N2 N 0.5835(5) 0.5024(3) 0.8843(2) 0.0118(5) Uani 1 1 d .
H2 H 0.7162 0.5823 0.8680 0.014 Uiso 1 1 calc R
C1 C 0.3865(5) 0.5137(3) 1.0071(3) 0.0120(6) Uani 1 1 d .

loop_
_atom_site_aniso_label
_atom_site_aniso_U_11
_atom_site_aniso_U_22
_atom_site_aniso_U_33
_atom_site_aniso_U_23
_atom_site_aniso_U_13
_atom_site_aniso_U_12
O1 0.0148(9) 0.0164(10) 0.0122(8) -0.0032(6) -0.0005(7) 0.0006(7)
O2 0.0134(9) 0.0110(9) 0.0147(9) 0.0019(7) 0.0005(7) -0.0014(6)
N1 0.0124(10) 0.0106(10) 0.0121(10) 0.0002(7) 0.0004(8) 0.0005(9)
N2 0.0134(10) 0.0085(10) 0.0135(9) -0.0013(7) 0.0008(9) -0.0036(8)
C1 0.0126(13) 0.0095(11) 0.0138(12) 0.0027(8) -0.0016(9) 0.0026(8)

loop_
_atom_type_symbol
_atom_type_description
_atom_type_scat_dispersion_real
_atom_type_scat_dispersion_imag
_atom_type_scat_source
C C 0.0033 0.0016 'International Tables Vol C Tables 4.2.6.8 and 6.1.1.4'
H H 0.0000 0.0000 'International Tables Vol C Tables 4.2.6.8 and 6.1.1.4'
N N 0.0061 0.0033 'International Tables Vol C Tables 4.2.6.8 and 6.1.1.4'
O O 0.0106 0.0060 'International Tables Vol C Tables 4.2.6.8 and 6.1.1.4'

loop_
_geom_angle_atom_site_label_1
_geom_angle_atom_site_label_2
_geom_angle_atom_site_label_3
_geom_angle
N2 N1 H1A 109.5
N2 N1 H1B 109.5
H1A N1 H1B 109.5
N2 N1 H1C 109.5
H1A N1 H1C 109.5
H1B N1 H1C 109.5
C1 N2 N1 114.1(2)
C1 N2 H2 123.0
N1 N2 H2 123.0
O2 C1 O1 126.8(2)
O2 C1 N2 117.8(2)
O1 C1 N2 115.3(2)

loop_
_geom_bond_atom_site_label_1
_geom_bond_atom_site_label_2
_geom_bond_distance
O1 C1 1.264(3)
O2 C1 1.256(3)
N1 N2 1.438(3)
N1 H1A 0.8900
N1 H1B 0.8900
N1 H1C 0.8900
N2 C1 1.402(3)
N2 H2 0.8600
